data_7159678
loop_
_publ_author_name
'He, Xinwei'
'Wang, Demao'
'Liu, Yanan'
'Wu, Mengdi'
'Kong, Yangzilin'
'Tang, Qiang'
'Wang, Yiping'
'Fan, Chenli'
'Shang, Yongjia'

_publ_section_title
;
 Synthesis of arene-functionalized fused heterocyclic scaffolds <i>via</i>
 a regioselective cascade 1,4-conjugate addition/5-<i>exo-dig</i>
 annulation strategy.
;
_journal_issue 46
_journal_name_full 'Organic &amp; biomolecular chemistry'
_journal_page_first 9159
_journal_page_last 9172
_journal_paper_doi 10.1039/d3ob01572f
_journal_volume 21
_journal_year 2023
_chemical_formula_moiety 'C21 H17 N O3'
_chemical_formula_sum 'C21 H17 N O3'
_chemical_formula_weight 331.36
_space_group_crystal_system monoclinic
_space_group_IT_number 14
_space_group_name_Hall '-P 2ybc'
_space_group_name_H-M_alt 'P 1 21/c 1'
_atom_sites_solution_hydrogens geom
_atom_sites_solution_primary dual
_audit_creation_date 2022-10-20
_audit_creation_method
;
Olex2 1.5
(compiled 2022.04.07 svn.rca3783a0 for OlexSys, GUI svn.r6498)
;
_audit_update_record
;
2023-09-18 deposited with the CCDC.	2023-10-31 downloaded from the CCDC.
;
_cell_angle_alpha 90
_cell_angle_beta 90.477(4)
_cell_angle_gamma 90
_cell_formula_units_Z 4
_cell_length_a 6.9547(6)
_cell_length_b 19.975(2)
_cell_length_c 12.2707(14)
_cell_measurement_reflns_used 3182
_cell_measurement_temperature 300.00
_cell_measurement_theta_max 25.029
_cell_measurement_theta_min 2.630
_cell_volume 1704.6(3)
_computing_cell_refinement 'SAINT V8.38A (Bruker, 2018)'
_computing_data_collection 'Bruker D8 Venture diffractrometer'
_computing_data_reduction 'SAINT V8.38A (Bruker, 2018)'
_computing_molecular_graphics 'Olex2 1.5 (Dolomanov et al., 2009)'
_computing_publication_material 'Olex2 1.5 (Dolomanov et al., 2009)'
_computing_structure_refinement 'SHELXL 2019/2 (Sheldrick, 2015)'
_computing_structure_solution 'SHELXT 2018/2 (Sheldrick, 2018)'
_diffrn_ambient_temperature 300.00
_diffrn_detector 'CCD area detector'
_diffrn_measured_fraction_theta_full 0.999
_diffrn_measured_fraction_theta_max 0.997
_diffrn_measurement_device 'three-circle diffractometer'
_diffrn_measurement_device_type 'Bruker APEX-II CCD'
_diffrn_measurement_method 'phi and omega scans'
_diffrn_radiation_monochromator graphite
_diffrn_radiation_probe x-ray
_diffrn_radiation_type MoK\a
_diffrn_radiation_wavelength 0.71073
_diffrn_reflns_av_R_equivalents 0.1407
_diffrn_reflns_av_unetI/netI 0.0746
_diffrn_reflns_Laue_measured_fraction_full 0.999
_diffrn_reflns_Laue_measured_fraction_max 0.997
_diffrn_reflns_limit_h_max 8
_diffrn_reflns_limit_h_min -9
_diffrn_reflns_limit_k_max 25
_diffrn_reflns_limit_k_min -25
_diffrn_reflns_limit_l_max 15
_diffrn_reflns_limit_l_min -15
_diffrn_reflns_number 30892
_diffrn_reflns_point_group_measured_fraction_full 0.999
_diffrn_reflns_point_group_measured_fraction_max 0.997
_diffrn_reflns_theta_full 25.242
_diffrn_reflns_theta_max 27.476
_diffrn_reflns_theta_min 2.630
_diffrn_source 'sealed X-ray tube'
_diffrn_source_current 30.0
_diffrn_source_power 1.5
_diffrn_source_target Mo
_diffrn_source_voltage 50.0
_diffrn_standards_number 0
_exptl_absorpt_coefficient_mu 0.087
_exptl_absorpt_correction_T_max 0.7456
_exptl_absorpt_correction_T_min 0.6279
_exptl_absorpt_correction_type multi-scan
_exptl_absorpt_process_details
;
SADABS-2016/2 (Bruker,2016/2) was used for absorption correction.
wR2(int) was 0.0875 before and 0.0659 after correction.
The Ratio of minimum to maximum transmission is 0.8421.
The \l/2 correction factor is Not present.
;
_exptl_crystal_colour 'clear light yellow'
_exptl_crystal_colour_lustre clear
_exptl_crystal_colour_modifier light
_exptl_crystal_colour_primary yellow
_exptl_crystal_density_diffrn 1.291
_exptl_crystal_description block
_exptl_crystal_F_000 696
_exptl_crystal_size_max 0.29
_exptl_crystal_size_mid 0.26
_exptl_crystal_size_min 0.23
_refine_diff_density_max 0.268
_refine_diff_density_min -0.207
_refine_diff_density_rms 0.056
_refine_ls_extinction_coef 0.0143(19)
_refine_ls_extinction_expression Fc^*^=kFc[1+0.001xFc^2^\l^3^/sin(2\q)]^-1/4^
_refine_ls_extinction_method 'SHELXL-2019/2 (Sheldrick 2019)'
_refine_ls_goodness_of_fit_ref 1.022
_refine_ls_hydrogen_treatment constr
_refine_ls_matrix_type full
_refine_ls_number_parameters 229
_refine_ls_number_reflns 3885
_refine_ls_number_restraints 0
_refine_ls_restrained_S_all 1.022
_refine_ls_R_factor_all 0.1343
_refine_ls_R_factor_gt 0.0549
_refine_ls_shift/su_max 0.001
_refine_ls_shift/su_mean 0.000
_refine_ls_structure_factor_coef Fsqd
_refine_ls_weighting_details 'w=1/[\s^2^(Fo^2^)+(0.0549P)^2^+0.1803P] where P=(Fo^2^+2Fc^2^)/3'
_refine_ls_weighting_scheme calc
_refine_ls_wR_factor_gt 0.1119
_refine_ls_wR_factor_ref 0.1430
_reflns_Friedel_coverage 0.000
_reflns_number_gt 1989
_reflns_number_total 3885
_reflns_threshold_expression 'I > 2\s(I)'
_cod_data_source_file d3ob01572f2.cif
_cod_data_source_block 20221017i
_cod_depositor_comments 'Adding full bibliography for 7159677--7159679.cif.'
_cod_database_code 7159678
_shelx_shelxl_version_number 2019/2
_shelx_space_group_comment
;
The symmetry employed for this shelxl refinement is uniquely defined
by the following loop, which should always be used as a source of
symmetry information in preference to the above space-group names.
They are only intended as comments.
;
_shelx_estimated_absorpt_t_max 0.980
_shelx_estimated_absorpt_t_min 0.975
_olex2_refinement_description
;
1. Fixed Uiso
 At 1.2 times of:
  All C(H) groups, All C(H,H) groups, All N(H) groups
 At 1.5 times of:
  All C(H,H,H) groups, All O(H) groups
2.a Secondary CH2 refined with riding coordinates:
 C8(H8A,H8B)
2.b Aromatic/amide H refined with riding coordinates:
 N3(H3), C6(H6), C10(H10), C11(H11), C12(H12), C13(H13), C14(H14), C17(H17),
 C18(H18), C19(H19), C20(H20)
2.c Idealised Me refined as rotating group:
 C21(H21A,H21B,H21C)
2.d Idealised tetrahedral OH refined as rotating group:
 O4(H4)
;
_olex2_submission_special_instructions 'No special instructions were received'

loop_
_space_group_symop_operation_xyz
'x, y, z'
'-x, y+1/2, -z+1/2'
'-x, -y, -z'
'x, -y-1/2, z-1/2'

loop_
_atom_site_label
_atom_site_type_symbol
_atom_site_fract_x
_atom_site_fract_y
_atom_site_fract_z
_atom_site_U_iso_or_equiv
_atom_site_adp_type
_atom_site_occupancy
_atom_site_site_symmetry_order
_atom_site_calc_flag
_atom_site_refinement_flags_posn
_atom_site_refinement_flags_adp
_atom_site_refinement_flags_occupancy
_atom_site_disorder_assembly
_atom_site_disorder_group
O1 O 0.3501(2) 0.33961(8) 0.47898(13) 0.0498(5) Uani 1 1 d . . . . .
O2 O 0.9328(2) 0.44070(9) 0.40226(13) 0.0557(5) Uani 1 1 d . . . . .
O4 O 0.8064(3) 0.42038(8) 0.20295(14) 0.0576(5) Uani 1 1 d . . . . .
H4 H 0.851330 0.430737 0.262610 0.086 Uiso 1 1 calc R U . . .
N3 N 0.7757(3) 0.46507(9) 0.55891(15) 0.0446(5) Uani 1 1 d . . . . .
H3 H 0.869278 0.491444 0.575329 0.054 Uiso 1 1 calc R U . . .
C1 C 0.4201(3) 0.31021(12) 0.38362(18) 0.0424(6) Uani 1 1 d . . . . .
C2 C 0.5951(3) 0.33540(11) 0.35759(18) 0.0376(5) Uani 1 1 d . . . . .
C3 C 0.6373(3) 0.38511(11) 0.44110(18) 0.0381(5) Uani 1 1 d . . . . .
C4 C 0.7905(3) 0.43002(11) 0.46320(19) 0.0422(6) Uani 1 1 d . . . . .
C5 C 0.6252(4) 0.46215(12) 0.63146(19) 0.0464(6) Uani 1 1 d . . . . .
C6 C 0.4745(3) 0.42164(13) 0.6087(2) 0.0505(7) Uani 1 1 d . . . . .
H6 H 0.369006 0.418866 0.654586 0.061 Uiso 1 1 calc R U . . .
C7 C 0.4849(3) 0.38411(11) 0.51283(19) 0.0429(6) Uani 1 1 d . . . . .
C8 C 0.2882(3) 0.26061(12) 0.3329(2) 0.0485(6) Uani 1 1 d . . . . .
H8A H 0.321188 0.256253 0.256594 0.058 Uiso 1 1 calc R U . . .
H8B H 0.158295 0.278179 0.336084 0.058 Uiso 1 1 calc R U . . .
C9 C 0.2892(3) 0.19111(12) 0.38389(19) 0.0419(6) Uani 1 1 d . . . . .
C10 C 0.1727(3) 0.14162(13) 0.3397(2) 0.0525(7) Uani 1 1 d . . . . .
H10 H 0.093470 0.151876 0.280591 0.063 Uiso 1 1 calc R U . . .
C11 C 0.1716(4) 0.07731(13) 0.3815(3) 0.0605(8) Uani 1 1 d . . . . .
H11 H 0.092220 0.044927 0.350420 0.073 Uiso 1 1 calc R U . . .
C12 C 0.2871(4) 0.06127(14) 0.4685(2) 0.0627(8) Uani 1 1 d . . . . .
H12 H 0.287830 0.017923 0.496097 0.075 Uiso 1 1 calc R U . . .
C13 C 0.4009(4) 0.10923(15) 0.5142(2) 0.0702(9) Uani 1 1 d . . . . .
H13 H 0.478694 0.098559 0.573704 0.084 Uiso 1 1 calc R U . . .
C14 C 0.4022(4) 0.17410(14) 0.4728(2) 0.0598(7) Uani 1 1 d . . . . .
H14 H 0.480033 0.206385 0.505308 0.072 Uiso 1 1 calc R U . . .
C15 C 0.7122(3) 0.31036(11) 0.26588(18) 0.0377(5) Uani 1 1 d . . . . .
C16 C 0.8082(3) 0.35228(12) 0.19226(19) 0.0429(6) Uani 1 1 d . . . . .
C17 C 0.9003(4) 0.32518(14) 0.1023(2) 0.0544(7) Uani 1 1 d . . . . .
H17 H 0.961562 0.353391 0.053330 0.065 Uiso 1 1 calc R U . . .
C18 C 0.9018(4) 0.25715(15) 0.0849(2) 0.0595(7) Uani 1 1 d . . . . .
H18 H 0.962165 0.239656 0.023803 0.071 Uiso 1 1 calc R U . . .
C19 C 0.8141(3) 0.21506(13) 0.1578(2) 0.0521(7) Uani 1 1 d . . . . .
H19 H 0.817097 0.168971 0.147190 0.063 Uiso 1 1 calc R U . . .
C20 C 0.7216(3) 0.24165(12) 0.24695(19) 0.0439(6) Uani 1 1 d . . . . .
H20 H 0.663531 0.212720 0.296092 0.053 Uiso 1 1 calc R U . . .
C21 C 0.6476(4) 0.50369(15) 0.7322(2) 0.0640(8) Uani 1 1 d . . . . .
H21A H 0.748631 0.485452 0.776946 0.096 Uiso 1 1 calc R U . . .
H21B H 0.529334 0.503454 0.771931 0.096 Uiso 1 1 calc R U . . .
H21C H 0.679320 0.548811 0.712269 0.096 Uiso 1 1 calc R U . . .

loop_
_atom_site_aniso_label
_atom_site_aniso_U_11
_atom_site_aniso_U_22
_atom_site_aniso_U_33
_atom_site_aniso_U_23
_atom_site_aniso_U_13
_atom_site_aniso_U_12
O1 0.0451(9) 0.0503(11) 0.0541(11) 0.0008(8) 0.0109(8) -0.0063(8)
O2 0.0549(11) 0.0586(12) 0.0539(11) -0.0135(9) 0.0162(9) -0.0201(9)
O4 0.0802(13) 0.0389(11) 0.0538(12) 0.0063(8) 0.0098(10) -0.0112(9)
N3 0.0476(12) 0.0411(12) 0.0452(12) -0.0053(9) 0.0038(9) -0.0034(9)
C1 0.0433(13) 0.0380(13) 0.0460(15) 0.0036(11) 0.0036(11) -0.0009(11)
C2 0.0400(12) 0.0318(12) 0.0411(13) 0.0057(10) 0.0034(10) 0.0005(10)
C3 0.0417(13) 0.0330(12) 0.0395(13) 0.0067(10) 0.0049(10) 0.0002(10)
C4 0.0469(13) 0.0372(14) 0.0426(14) 0.0004(11) 0.0056(11) -0.0009(11)
C5 0.0518(15) 0.0433(15) 0.0441(14) -0.0024(12) 0.0078(12) 0.0095(12)
C6 0.0508(15) 0.0501(16) 0.0508(16) 0.0015(12) 0.0155(12) 0.0034(13)
C7 0.0433(13) 0.0386(13) 0.0469(15) 0.0039(11) 0.0042(11) -0.0001(11)
C8 0.0431(14) 0.0503(16) 0.0522(15) 0.0057(12) 0.0010(11) -0.0074(12)
C9 0.0346(12) 0.0438(14) 0.0473(14) 0.0006(11) 0.0060(10) -0.0050(11)
C10 0.0475(14) 0.0501(16) 0.0599(17) -0.0098(13) -0.0044(12) -0.0002(13)
C11 0.0592(17) 0.0419(16) 0.081(2) -0.0134(14) 0.0038(15) -0.0061(13)
C12 0.0638(18) 0.0455(17) 0.079(2) 0.0071(15) 0.0080(16) -0.0003(14)
C13 0.0719(19) 0.063(2) 0.075(2) 0.0206(17) -0.0184(16) -0.0120(16)
C14 0.0616(17) 0.0537(18) 0.0637(18) 0.0110(14) -0.0147(14) -0.0182(14)
C15 0.0398(12) 0.0349(13) 0.0383(13) 0.0026(10) -0.0017(10) -0.0020(10)
C16 0.0443(13) 0.0377(14) 0.0468(14) 0.0012(11) 0.0007(11) -0.0043(11)
C17 0.0559(15) 0.0612(19) 0.0462(15) 0.0007(13) 0.0120(12) -0.0099(13)
C18 0.0613(17) 0.0655(19) 0.0520(16) -0.0172(15) 0.0102(13) 0.0003(14)
C19 0.0527(16) 0.0452(15) 0.0584(17) -0.0118(13) -0.0030(13) -0.0004(12)
C20 0.0462(13) 0.0380(14) 0.0475(15) 0.0018(11) -0.0005(11) -0.0045(11)
C21 0.0698(18) 0.0677(19) 0.0545(17) -0.0126(15) 0.0059(14) 0.0084(15)

loop_
_atom_type_symbol
_atom_type_description
_atom_type_scat_dispersion_real
_atom_type_scat_dispersion_imag
_atom_type_scat_source
C C 0.0033 0.0016 'International Tables Vol C Tables 4.2.6.8 and 6.1.1.4'
H H 0.0000 0.0000 'International Tables Vol C Tables 4.2.6.8 and 6.1.1.4'
N N 0.0061 0.0033 'International Tables Vol C Tables 4.2.6.8 and 6.1.1.4'
O O 0.0106 0.0060 'International Tables Vol C Tables 4.2.6.8 and 6.1.1.4'

loop_
_geom_angle_atom_site_label_1
_geom_angle_atom_site_label_2
_geom_angle_atom_site_label_3
_geom_angle
_geom_angle_site_symmetry_1
_geom_angle_site_symmetry_3
_geom_angle_publ_flag
C7 O1 C1 106.67(16) . . ?
C16 O4 H4 109.5 . . ?
C4 N3 H3 116.8 . . ?
C4 N3 C5 126.4(2) . . ?
C5 N3 H3 116.8 . . ?
O1 C1 C8 114.37(19) . . ?
C2 C1 O1 111.1(2) . . ?
C2 C1 C8 134.5(2) . . ?
C1 C2 C3 105.26(19) . . ?
C1 C2 C15 123.6(2) . . ?
C3 C2 C15 131.03(19) . . ?
C4 C3 C2 135.5(2) . . ?
C7 C3 C2 106.7(2) . . ?
C7 C3 C4 117.8(2) . . ?
O2 C4 N3 119.0(2) . . ?
O2 C4 C3 125.8(2) . . ?
N3 C4 C3 115.2(2) . . ?
N3 C5 C21 115.8(2) . . ?
C6 C5 N3 118.9(2) . . ?
C6 C5 C21 125.3(2) . . ?
C5 C6 H6 121.6 . . ?
C5 C6 C7 116.7(2) . . ?
C7 C6 H6 121.6 . . ?
O1 C7 C3 110.3(2) . . ?
O1 C7 C6 124.7(2) . . ?
C3 C7 C6 125.0(2) . . ?
C1 C8 H8A 108.3 . . ?
C1 C8 H8B 108.3 . . ?
C1 C8 C9 115.8(2) . . ?
H8A C8 H8B 107.4 . . ?
C9 C8 H8A 108.3 . . ?
C9 C8 H8B 108.3 . . ?
C10 C9 C8 119.3(2) . . ?
C14 C9 C8 123.3(2) . . ?
C14 C9 C10 117.4(2) . . ?
C9 C10 H10 119.2 . . ?
C11 C10 C9 121.5(3) . . ?
C11 C10 H10 119.2 . . ?
C10 C11 H11 120.0 . . ?
C12 C11 C10 120.1(3) . . ?
C12 C11 H11 120.0 . . ?
C11 C12 H12 120.2 . . ?
C13 C12 C11 119.5(3) . . ?
C13 C12 H12 120.3 . . ?
C12 C13 H13 119.7 . . ?
C12 C13 C14 120.7(3) . . ?
C14 C13 H13 119.7 . . ?
C9 C14 C13 120.8(3) . . ?
C9 C14 H14 119.6 . . ?
C13 C14 H14 119.6 . . ?
C16 C15 C2 123.7(2) . . ?
C20 C15 C2 119.1(2) . . ?
C20 C15 C16 117.2(2) . . ?
O4 C16 C15 121.8(2) . . ?
O4 C16 C17 117.9(2) . . ?
C17 C16 C15 120.2(2) . . ?
C16 C17 H17 119.6 . . ?
C18 C17 C16 120.8(2) . . ?
C18 C17 H17 119.6 . . ?
C17 C18 H18 120.0 . . ?
C19 C18 C17 119.9(2) . . ?
C19 C18 H18 120.0 . . ?
C18 C19 H19 120.2 . . ?
C18 C19 C20 119.5(2) . . ?
C20 C19 H19 120.2 . . ?
C15 C20 H20 118.9 . . ?
C19 C20 C15 122.3(2) . . ?
C19 C20 H20 118.9 . . ?
C5 C21 H21A 109.5 . . ?
C5 C21 H21B 109.5 . . ?
C5 C21 H21C 109.5 . . ?
H21A C21 H21B 109.5 . . ?
H21A C21 H21C 109.5 . . ?
H21B C21 H21C 109.5 . . ?

loop_
_geom_bond_atom_site_label_1
_geom_bond_atom_site_label_2
_geom_bond_distance
_geom_bond_site_symmetry_2
_geom_bond_publ_flag
O1 C1 1.400(3) . ?
O1 C7 1.355(3) . ?
O2 C4 1.264(2) . ?
O4 H4 0.8200 . ?
O4 C16 1.367(3) . ?
N3 H3 0.8600 . ?
N3 C4 1.372(3) . ?
N3 C5 1.381(3) . ?
C1 C2 1.358(3) . ?
C1 C8 1.483(3) . ?
C2 C3 1.455(3) . ?
C2 C15 1.481(3) . ?
C3 C4 1.417(3) . ?
C3 C7 1.383(3) . ?
C5 C6 1.352(3) . ?
C5 C21 1.495(3) . ?
C6 H6 0.9300 . ?
C6 C7 1.397(3) . ?
C8 H8A 0.9700 . ?
C8 H8B 0.9700 . ?
C8 C9 1.523(3) . ?
C9 C10 1.386(3) . ?
C9 C14 1.381(3) . ?
C10 H10 0.9300 . ?
C10 C11 1.383(4) . ?
C11 H11 0.9300 . ?
C11 C12 1.369(4) . ?
C12 H12 0.9300 . ?
C12 C13 1.361(4) . ?
C13 H13 0.9300 . ?
C13 C14 1.392(4) . ?
C14 H14 0.9300 . ?
C15 C16 1.405(3) . ?
C15 C20 1.394(3) . ?
C16 C17 1.390(3) . ?
C17 H17 0.9300 . ?
C17 C18 1.376(4) . ?
C18 H18 0.9300 . ?
C18 C19 1.375(4) . ?
C19 H19 0.9300 . ?
C19 C20 1.380(3) . ?
C20 H20 0.9300 . ?
C21 H21A 0.9600 . ?
C21 H21B 0.9600 . ?
C21 H21C 0.9600 . ?

loop_
_geom_hbond_atom_site_label_D
_geom_hbond_atom_site_label_H
_geom_hbond_atom_site_label_A
_geom_hbond_distance_DH
_geom_hbond_distance_HA
_geom_hbond_distance_DA
_geom_hbond_angle_DHA
_geom_hbond_site_symmetry_A
_geom_hbond_publ_flag
O4 H4 O2 0.82 1.81 2.623(2) 170.4 . yes
N3 H3 O2 0.86 1.95 2.804(3) 172.3 3_766 yes

loop_
_geom_torsion_atom_site_label_1
_geom_torsion_atom_site_label_2
_geom_torsion_atom_site_label_3
_geom_torsion_atom_site_label_4
_geom_torsion
_geom_torsion_site_symmetry_1
_geom_torsion_site_symmetry_2
_geom_torsion_site_symmetry_3
_geom_torsion_site_symmetry_4
_geom_torsion_publ_flag
O1 C1 C2 C3 -1.1(2) . . . . ?
O1 C1 C2 C15 175.11(19) . . . . ?
O1 C1 C8 C9 -80.2(3) . . . . ?
O4 C16 C17 C18 -177.9(2) . . . . ?
N3 C5 C6 C7 1.3(4) . . . . ?
C1 O1 C7 C3 1.2(2) . . . . ?
C1 O1 C7 C6 -176.6(2) . . . . ?
C1 C2 C3 C4 -179.2(3) . . . . ?
C1 C2 C3 C7 1.8(2) . . . . ?
C1 C2 C15 C16 135.8(2) . . . . ?
C1 C2 C15 C20 -40.8(3) . . . . ?
C1 C8 C9 C10 -178.7(2) . . . . ?
C1 C8 C9 C14 0.9(3) . . . . ?
C2 C1 C8 C9 101.5(3) . . . . ?
C2 C3 C4 O2 6.5(4) . . . . ?
C2 C3 C4 N3 -174.9(2) . . . . ?
C2 C3 C7 O1 -1.8(3) . . . . ?
C2 C3 C7 C6 175.9(2) . . . . ?
C2 C15 C16 O4 2.7(3) . . . . ?
C2 C15 C16 C17 -173.9(2) . . . . ?
C2 C15 C20 C19 174.4(2) . . . . ?
C3 C2 C15 C16 -49.0(3) . . . . ?
C3 C2 C15 C20 134.4(2) . . . . ?
C4 N3 C5 C6 -0.3(4) . . . . ?
C4 N3 C5 C21 177.8(2) . . . . ?
C4 C3 C7 O1 178.90(19) . . . . ?
C4 C3 C7 C6 -3.4(4) . . . . ?
C5 N3 C4 O2 176.2(2) . . . . ?
C5 N3 C4 C3 -2.4(3) . . . . ?
C5 C6 C7 O1 178.0(2) . . . . ?
C5 C6 C7 C3 0.6(4) . . . . ?
C7 O1 C1 C2 0.0(3) . . . . ?
C7 O1 C1 C8 -178.71(19) . . . . ?
C7 C3 C4 O2 -174.5(2) . . . . ?
C7 C3 C4 N3 4.0(3) . . . . ?
C8 C1 C2 C3 177.3(2) . . . . ?
C8 C1 C2 C15 -6.5(4) . . . . ?
C8 C9 C10 C11 178.5(2) . . . . ?
C8 C9 C14 C13 -178.3(2) . . . . ?
C9 C10 C11 C12 0.0(4) . . . . ?
C10 C9 C14 C13 1.3(4) . . . . ?
C10 C11 C12 C13 0.8(4) . . . . ?
C11 C12 C13 C14 -0.6(5) . . . . ?
C12 C13 C14 C9 -0.5(5) . . . . ?
C14 C9 C10 C11 -1.1(4) . . . . ?
C15 C2 C3 C4 5.0(4) . . . . ?
C15 C2 C3 C7 -174.1(2) . . . . ?
C15 C16 C17 C18 -1.1(4) . . . . ?
C16 C15 C20 C19 -2.5(3) . . . . ?
C16 C17 C18 C19 -1.0(4) . . . . ?
C17 C18 C19 C20 1.3(4) . . . . ?
C18 C19 C20 C15 0.5(4) . . . . ?
C20 C15 C16 O4 179.4(2) . . . . ?
C20 C15 C16 C17 2.8(3) . . . . ?
C21 C5 C6 C7 -176.7(2) . . . . ?
